data_1529789
loop_
_publ_author_name
'Dance, J.M.'
'Mur, J.'
'Darriet, J.'
'Babel, D.'
'Massa, W.'
'Hagenmuller, P.'
'Kummer, S.'

_publ_section_title
;
 Magnetic properties of the dimeric iron(III) fluoride Cs3 Fe2 F9
;
_journal_name_full 'Journal of Solid State Chemistry'
_journal_page_first 446
_journal_page_last 451
_journal_volume 63
_journal_year 1986
_chemical_formula_sum 'Cs3 F9 Fe2'
_chemical_name_systematic 'Cs3 Fe2 F9'
_space_group_IT_number 194
_symmetry_space_group_name_Hall '-P 6c 2c'
_symmetry_space_group_name_H-M 'P 63/m m c'
_cell_angle_alpha 90
_cell_angle_beta 90
_cell_angle_gamma 120
_cell_formula_units_Z 2
_cell_length_a 6.347
_cell_length_b 6.347
_cell_length_c 14.805
_cell_volume 516.507
_citation_journal_id_ASTM JSSCBI
_cod_data_source_file Dance_JSSCBI_1986_1251.cif
_cod_data_source_block Cs3F9Fe2
_cod_original_cell_volume 516.5068
_cod_database_code 1529789

loop_
_symmetry_equiv_pos_as_xyz
x,y,z
x-y,x,z+1/2
-y,x-y,z
-x,-y,z+1/2
-x+y,-x,z
y,-x+y,z+1/2
-y,-x,-z+1/2
x-y,-y,-z
x,x-y,-z+1/2
y,x,-z
-x+y,y,-z+1/2
-x,-x+y,-z
-x,-y,-z
-x+y,-x,-z-1/2
y,-x+y,-z
x,y,-z-1/2
x-y,x,-z
-y,x-y,-z-1/2
y,x,z-1/2
-x+y,y,z
-x,-x+y,z-1/2
-y,-x,z
x-y,-y,z-1/2
x,x-y,z

loop_
_atom_site_label
_atom_site_type_symbol
_atom_site_fract_x
_atom_site_fract_y
_atom_site_fract_z
_atom_site_occupancy
_atom_site_U_iso_or_equiv
F1 F-1 0.1312 0.2624 0.25 1 0.0
Cs1 Cs+1 0.3333 0.6667 0.75 1 0.0
Fe1 Fe+3 0 0 0.15153 1 0.0
Cs2 Cs+1 0.3333 0.6667 0.43271 1 0.0
F2 F-1 0.1494 0.2988 0.594 1 0.0
